data_7706679
loop_
_publ_author_name
'de Aquino, Araceli'
'Caparr\'os, Francisco J'
'Truong, Khai-Nghi'
'Rissanen, Kari'
'Ferrer, Montserrat'
'Jung, Yongsik'
'Choi, Hyeonho'
'Lima, Jo\~ao Carlos'
'Rodr\'iguez, Laura'

_publ_section_title
;
 Gold(i)-doped films: new routes for efficient room temperature
 phosphorescent materials.
;
_journal_issue 11
_journal_name_full 'Dalton transactions (Cambridge, England : 2003)'
_journal_page_first 3806
_journal_page_last 3815
_journal_paper_doi 10.1039/d1dt00087j
_journal_volume 50
_journal_year 2021
_chemical_formula_moiety 'C56 H46 Au2 P2'
_chemical_formula_sum 'C56 H46 Au2 P2'
_chemical_formula_weight 1174.80
_chemical_name_common BOR-dppb
_chemical_name_systematic 2c
_space_group_crystal_system monoclinic
_space_group_IT_number 14
_space_group_name_Hall '-P 2yn'
_space_group_name_H-M_alt 'P 1 21/n 1'
_atom_sites_solution_hydrogens geom
_audit_creation_method SHELXL-2017/1
_audit_update_record
;
2021-01-08 deposited with the CCDC.	2021-02-24 downloaded from the CCDC.
;
_cell_angle_alpha 90
_cell_angle_beta 91.130(2)
_cell_angle_gamma 90
_cell_formula_units_Z 4
_cell_length_a 17.3899(11)
_cell_length_b 13.7705(5)
_cell_length_c 18.9026(13)
_cell_measurement_reflns_used 9778
_cell_measurement_temperature 120(2)
_cell_measurement_theta_max 28.700
_cell_measurement_theta_min 0.407
_cell_volume 4525.7(5)
_computing_cell_refinement 'HKL Scalepack (Otwinowski & Minor 1997)'
_computing_data_collection 'Collect (Bruker AXS BV, 1997-2004)'
_computing_data_reduction 'HKL Denzo and Scalepack (Otwinowski & Minor 1997)'
_computing_molecular_graphics 'PLATON (Spek, 2009)'
_computing_structure_refinement 'SHELXL-2017/1 (Sheldrick, 2017)'
_computing_structure_solution 'SHELXS2013 (Sheldrick, 2015)'
_diffrn_ambient_temperature 120(2)
_diffrn_measured_fraction_theta_full 0.999
_diffrn_measured_fraction_theta_max 0.999
_diffrn_measurement_device '95mm CCD camera on \k-goniostat'
_diffrn_measurement_device_type KappaCCD
_diffrn_measurement_method CCD
_diffrn_radiation_monochromator 'horizonally mounted graphite crystal'
_diffrn_radiation_type MoK\a
_diffrn_radiation_wavelength 0.71073
_diffrn_reflns_av_R_equivalents 0.1013
_diffrn_reflns_av_unetI/netI 0.1928
_diffrn_reflns_Laue_measured_fraction_full 0.999
_diffrn_reflns_Laue_measured_fraction_max 0.999
_diffrn_reflns_limit_h_max 20
_diffrn_reflns_limit_h_min -17
_diffrn_reflns_limit_k_max 14
_diffrn_reflns_limit_k_min -16
_diffrn_reflns_limit_l_max 22
_diffrn_reflns_limit_l_min -16
_diffrn_reflns_number 21703
_diffrn_reflns_point_group_measured_fraction_full 0.999
_diffrn_reflns_point_group_measured_fraction_max 0.999
_diffrn_reflns_theta_full 25.242
_diffrn_reflns_theta_max 25.250
_diffrn_reflns_theta_min 1.576
_exptl_absorpt_coefficient_mu 6.584
_exptl_absorpt_correction_T_max 0.7458
_exptl_absorpt_correction_T_min 0.5695
_exptl_absorpt_correction_type multi-scan
_exptl_absorpt_process_details SADABS
_exptl_crystal_colour colourless
_exptl_crystal_density_diffrn 1.724
_exptl_crystal_description block
_exptl_crystal_F_000 2280
_exptl_crystal_size_max 0.19
_exptl_crystal_size_mid 0.17
_exptl_crystal_size_min 0.17
_refine_diff_density_max 1.136
_refine_diff_density_min -0.885
_refine_diff_density_rms 0.200
_refine_ls_extinction_method none
_refine_ls_goodness_of_fit_ref 0.999
_refine_ls_hydrogen_treatment constr
_refine_ls_matrix_type full
_refine_ls_number_parameters 529
_refine_ls_number_reflns 8192
_refine_ls_number_restraints 152
_refine_ls_restrained_S_all 0.992
_refine_ls_R_factor_all 0.1617
_refine_ls_R_factor_gt 0.0721
_refine_ls_shift/su_max 0.001
_refine_ls_shift/su_mean 0.000
_refine_ls_structure_factor_coef Fsqd
_refine_ls_weighting_details 'w=1/[\s^2^(Fo^2^)+(0.0035P)^2^] where P=(Fo^2^+2Fc^2^)/3'
_refine_ls_weighting_scheme calc
_refine_ls_wR_factor_gt 0.1148
_refine_ls_wR_factor_ref 0.1331
_reflns_Friedel_coverage 0.000
_reflns_number_gt 4088
_reflns_number_total 8192
_reflns_threshold_expression 'I > 2\s(I)'
_cod_data_source_file d1dt00087j2.cif
_cod_data_source_block 2c
_cod_depositor_comments 'Adding full bibliography for 7706677--7706679.cif.'
_cod_original_sg_symbol_H-M 'P 21/n'
_cod_database_code 7706679
_shelx_shelxl_version_number 2017/1
_shelx_space_group_comment
;
The symmetry employed for this shelxl refinement is uniquely defined
by the following loop, which should always be used as a source of
symmetry information in preference to the above space-group names.
They are only intended as comments.
;
_shelx_estimated_absorpt_t_min 0.368
_shelx_estimated_absorpt_t_max 0.401

loop_
_space_group_symop_operation_xyz
'x, y, z'
'-x+1/2, y+1/2, -z+1/2'
'-x, -y, -z'
'x-1/2, -y-1/2, z-1/2'

loop_
_atom_site_label
_atom_site_type_symbol
_atom_site_fract_x
_atom_site_fract_y
_atom_site_fract_z
_atom_site_U_iso_or_equiv
_atom_site_adp_type
_atom_site_occupancy
_atom_site_site_symmetry_order
_atom_site_calc_flag
_atom_site_refinement_flags_posn
_atom_site_refinement_flags_adp
_atom_site_refinement_flags_occupancy
_atom_site_disorder_assembly
_atom_site_disorder_group
Au1 Au 0.13119(3) 0.76583(3) 0.58816(3) 0.03277(19) Uani 1 1 d . . . . .
P1 P 0.0106(2) 0.7442(2) 0.5401(2) 0.0320(9) Uani 1 1 d . . . . .
C1 C -0.0245(8) 0.8392(8) 0.4811(9) 0.030(4) Uani 1 1 d . . . . .
C2 C 0.0045(9) 0.8513(9) 0.4147(10) 0.048(5) Uani 1 1 d . . . . .
H2 H 0.042051 0.805943 0.399829 0.058 Uiso 1 1 calc R U . . .
C3 C -0.0157(9) 0.9217(9) 0.3689(9) 0.045(5) Uani 1 1 d . . . . .
H3 H 0.007900 0.927785 0.324175 0.054 Uiso 1 1 calc R U . . .
C4 C -0.0723(10) 0.9848(10) 0.3900(11) 0.054(5) Uani 1 1 d . . . . .
H4 H -0.091705 1.032410 0.357975 0.065 Uiso 1 1 calc R U . . .
C5 C -0.1005(9) 0.9794(9) 0.4563(10) 0.044(4) Uani 1 1 d . . . . .
H5 H -0.137432 1.025796 0.470767 0.053 Uiso 1 1 calc R U . . .
C6 C -0.0774(8) 0.9096(9) 0.5023(9) 0.040(4) Uani 1 1 d . . . . .
H6 H -0.097077 0.908244 0.548886 0.048 Uiso 1 1 calc R U . . .
C7 C -0.0613(9) 0.7277(8) 0.6068(8) 0.031(4) Uani 1 1 d . . . . .
C8 C -0.1376(9) 0.7093(9) 0.5914(10) 0.048(5) Uani 1 1 d . . . . .
H8 H -0.154013 0.708746 0.543168 0.058 Uiso 1 1 calc R U . . .
C9 C -0.1901(10) 0.6920(10) 0.6413(11) 0.051(5) Uani 1 1 d . . . . .
H9 H -0.242396 0.680688 0.628361 0.062 Uiso 1 1 calc R U . . .
C10 C -0.1670(11) 0.6910(10) 0.7109(11) 0.064(6) Uani 1 1 d . . . . .
H10 H -0.203014 0.678714 0.746927 0.077 Uiso 1 1 calc R U . . .
C11 C -0.0895(11) 0.7083(11) 0.7284(11) 0.067(6) Uani 1 1 d . . . . .
H11 H -0.072746 0.707434 0.776507 0.081 Uiso 1 1 calc R U . . .
C12 C -0.0380(10) 0.7264(10) 0.6765(10) 0.051(5) Uani 1 1 d . . . . .
H12 H 0.014386 0.738137 0.688745 0.061 Uiso 1 1 calc R U . . .
C13 C -0.0001(9) 0.6382(7) 0.4839(8) 0.038(5) Uani 1 1 d . . . . .
H13A H -0.051403 0.639854 0.460370 0.046 Uiso 1 1 calc R U . . .
H13B H 0.039094 0.640631 0.446662 0.046 Uiso 1 1 calc R U . . .
C14 C 0.0085(9) 0.5448(8) 0.5242(9) 0.049(5) Uani 1 1 d . . . . .
H14A H -0.027433 0.544604 0.564156 0.059 Uiso 1 1 calc R U . . .
H14B H 0.061484 0.539881 0.543896 0.059 Uiso 1 1 calc R U . . .
C15 C 0.2370(7) 0.7904(8) 0.6370(7) 0.024(3) Uani 1 1 d . . . . .
C16 C 0.2913(9) 0.7121(9) 0.6532(9) 0.044(4) Uani 1 1 d . . . . .
C17 C 0.2743(10) 0.6168(9) 0.6342(9) 0.052(5) Uani 1 1 d . . . . .
H17 H 0.227135 0.604187 0.609724 0.063 Uiso 1 1 calc R U . . .
C18 C 0.3221(10) 0.5407(9) 0.6490(10) 0.053(5) Uani 1 1 d . . . . .
H18 H 0.305621 0.475368 0.642941 0.064 Uiso 1 1 calc R U . . .
C19 C 0.3960(9) 0.5630(9) 0.6735(9) 0.045(4) Uani 1 1 d . . . . .
H19 H 0.434061 0.513445 0.673851 0.054 Uiso 1 1 calc R U . . .
C20 C 0.4158(10) 0.6536(9) 0.6969(9) 0.052(5) Uani 1 1 d . . . . .
H20 H 0.464241 0.664221 0.719783 0.062 Uiso 1 1 calc R U . . .
C21 C 0.3638(8) 0.7316(9) 0.6870(8) 0.040(4) Uani 1 1 d . . . . .
C22 C 0.3815(10) 0.8319(10) 0.7135(9) 0.045(4) Uani 1 1 d . . . . .
C23 C 0.4448(10) 0.8533(11) 0.7549(10) 0.066(6) Uani 1 1 d . . . . .
H23 H 0.479567 0.803592 0.769425 0.079 Uiso 1 1 calc R U . . .
C24 C 0.4571(10) 0.9491(10) 0.7753(10) 0.063(5) Uani 1 1 d . . . . .
H24 H 0.502496 0.964995 0.801596 0.076 Uiso 1 1 calc R U . . .
C25 C 0.4044(10) 1.0231(11) 0.7579(10) 0.061(5) Uani 1 1 d . . . . .
H25 H 0.413294 1.087588 0.773908 0.073 Uiso 1 1 calc R U . . .
C26 C 0.3401(11) 1.0017(9) 0.7179(9) 0.054(5) Uani 1 1 d . . . . .
H26 H 0.305557 1.052263 0.704781 0.064 Uiso 1 1 calc R U . . .
C27 C 0.3244(10) 0.9051(10) 0.6958(10) 0.054(5) Uani 1 1 d . . . . .
C28 C 0.2560(10) 0.8803(9) 0.6574(10) 0.055(5) Uani 1 1 d . . . . .
H28 H 0.221283 0.931313 0.645409 0.066 Uiso 1 1 calc R U . . .
Au2 Au 0.58283(3) 0.75077(3) 0.61337(3) 0.03163(18) Uani 1 1 d . . . . .
P2 P 0.5355(2) 0.7478(2) 0.4999(2) 0.0313(9) Uani 1 1 d . . . . .
C29 C 0.6104(8) 0.7413(8) 0.4347(8) 0.035(3) Uani 1 1 d . . . . .
C30 C 0.6836(9) 0.7720(9) 0.4516(8) 0.041(4) Uani 1 1 d . . . . .
H30 H 0.694776 0.793182 0.498498 0.049 Uiso 1 1 calc R U . . .
C31 C 0.7421(10) 0.7731(10) 0.4024(10) 0.054(5) Uani 1 1 d . . . . .
H31 H 0.792435 0.794668 0.414851 0.065 Uiso 1 1 calc R U . . .
C32 C 0.7236(11) 0.7411(10) 0.3335(10) 0.054(5) Uani 1 1 d . . . . .
H32 H 0.762596 0.737861 0.299116 0.065 Uiso 1 1 calc R U . . .
C33 C 0.6503(11) 0.7148(9) 0.3156(10) 0.056(5) Uani 1 1 d . . . . .
H33 H 0.638607 0.695412 0.268388 0.068 Uiso 1 1 calc R U . . .
C34 C 0.5938(9) 0.7159(9) 0.3638(9) 0.039(4) Uani 1 1 d . . . . .
H34 H 0.542713 0.699356 0.349798 0.047 Uiso 1 1 calc R U . . .
C35 C 0.4729(8) 0.8452(8) 0.4733(9) 0.030(4) Uani 1 1 d . . . . .
C36 C 0.4884(9) 0.9091(9) 0.4163(8) 0.040(4) Uani 1 1 d . . . . .
H36 H 0.532747 0.900538 0.388514 0.048 Uiso 1 1 calc R U . . .
C37 C 0.4376(9) 0.9839(8) 0.4023(8) 0.033(4) Uani 1 1 d . . . . .
H37 H 0.446944 1.025618 0.363353 0.040 Uiso 1 1 calc R U . . .
C38 C 0.3749(9) 1.0000(9) 0.4420(10) 0.047(5) Uani 1 1 d . . . . .
H38 H 0.342022 1.053180 0.430910 0.057 Uiso 1 1 calc R U . . .
C39 C 0.3583(9) 0.9415(8) 0.4971(9) 0.042(5) Uani 1 1 d . . . . .
H39 H 0.314033 0.952354 0.524676 0.050 Uiso 1 1 calc R U . . .
C40 C 0.4088(8) 0.8642(9) 0.5124(8) 0.036(4) Uani 1 1 d . . . . .
H40 H 0.398112 0.823314 0.551440 0.044 Uiso 1 1 calc R U . . .
C41 C 0.4778(8) 0.6373(7) 0.4870(9) 0.036(4) Uani 1 1 d . . . . .
H41A H 0.432305 0.640157 0.517652 0.043 Uiso 1 1 calc R U . . .
H41B H 0.459148 0.634153 0.437224 0.043 Uiso 1 1 calc R U . . .
C42 C 0.5242(9) 0.5455(7) 0.5045(8) 0.035(4) Uani 1 1 d . . . . .
H42A H 0.568962 0.541719 0.473039 0.042 Uiso 1 1 calc R U . . .
H42B H 0.543904 0.549307 0.553922 0.042 Uiso 1 1 calc R U . . .
C43 C 0.6272(7) 0.7518(9) 0.7189(7) 0.036(2) Uani 1 1 d D . . . .
C44 C 0.6420(9) 0.6560(9) 0.7511(9) 0.042(4) Uani 1 1 d . . . . .
C45 C 0.6279(8) 0.5657(9) 0.7177(9) 0.036(2) Uani 1 1 d . . . . .
H45 H 0.606794 0.566921 0.670919 0.043 Uiso 1 1 calc R U . . .
C46 C 0.6421(10) 0.4771(11) 0.7471(10) 0.063(5) Uani 1 1 d . . . . .
H46 H 0.629121 0.418220 0.723542 0.076 Uiso 1 1 calc R U . . .
C47 C 0.6780(10) 0.4789(11) 0.8162(10) 0.058(4) Uani 1 1 d . . . . .
H47 H 0.692321 0.419108 0.837826 0.070 Uiso 1 1 calc R U . . .
C48 C 0.6911(9) 0.5566(10) 0.8490(10) 0.058(4) Uani 1 1 d . . . . .
H48 H 0.712552 0.552851 0.895515 0.070 Uiso 1 1 calc R U . . .
C49 C 0.6748(9) 0.6529(9) 0.8191(9) 0.042(4) Uani 1 1 d D . . . .
C50 C 0.6959(8) 0.7470(11) 0.8548(8) 0.048(4) Uani 1 1 d D . . . .
C51 C 0.7294(9) 0.7550(12) 0.9213(9) 0.061(5) Uani 1 1 d . . . . .
H51 H 0.740497 0.697465 0.947286 0.073 Uiso 1 1 calc R U . . .
C52 C 0.7466(11) 0.8394(13) 0.9499(10) 0.078(6) Uani 1 1 d . . . . .
H52 H 0.774285 0.840235 0.993786 0.094 Uiso 1 1 calc R U . . .
C53 C 0.7263(11) 0.9275(13) 0.9191(10) 0.066(5) Uani 1 1 d . . . . .
H53 H 0.734467 0.987510 0.942855 0.079 Uiso 1 1 calc R U . . .
C54 C 0.6942(12) 0.9234(11) 0.8537(10) 0.073(7) Uani 1 1 d . . . . .
H54 H 0.682853 0.982032 0.829131 0.087 Uiso 1 1 calc R U . . .
C55 C 0.6771(10) 0.8321(10) 0.8204(10) 0.052(5) Uani 1 1 d . . . . .
C56 C 0.6458(9) 0.8297(10) 0.7501(9) 0.047(5) Uani 1 1 d D . . . .
H56 H 0.638701 0.889387 0.725610 0.057 Uiso 1 1 calc R U . . .

loop_
_atom_site_aniso_label
_atom_site_aniso_U_11
_atom_site_aniso_U_22
_atom_site_aniso_U_33
_atom_site_aniso_U_23
_atom_site_aniso_U_13
_atom_site_aniso_U_12
Au1 0.0277(4) 0.0317(3) 0.0390(5) 0.0033(3) 0.0022(3) 0.0018(3)
P1 0.031(2) 0.0322(17) 0.032(3) -0.0042(19) 0.0004(19) -0.0010(17)
C1 0.031(9) 0.030(6) 0.031(9) -0.006(5) 0.004(7) -0.001(5)
C2 0.045(12) 0.044(9) 0.056(15) -0.008(9) 0.019(11) 0.020(7)
C3 0.040(12) 0.042(8) 0.054(14) 0.009(8) 0.010(10) 0.009(7)
C4 0.041(12) 0.060(9) 0.062(12) 0.010(8) -0.005(9) 0.006(8)
C5 0.029(11) 0.044(8) 0.060(12) 0.009(8) -0.010(8) 0.005(7)
C6 0.032(11) 0.044(8) 0.043(13) -0.006(8) 0.005(9) -0.008(7)
C7 0.041(10) 0.035(7) 0.017(9) -0.013(7) 0.006(8) -0.002(7)
C8 0.035(10) 0.054(8) 0.055(13) -0.004(8) -0.012(8) -0.006(7)
C9 0.037(11) 0.055(9) 0.062(14) 0.004(9) -0.008(9) 0.000(7)
C10 0.059(15) 0.071(11) 0.062(17) 0.015(11) 0.018(13) -0.013(9)
C11 0.052(14) 0.086(12) 0.063(17) 0.020(11) -0.006(13) -0.012(10)
C12 0.045(12) 0.064(10) 0.042(13) 0.007(10) -0.013(10) -0.012(8)
C13 0.068(13) 0.016(6) 0.031(12) -0.006(6) 0.004(9) -0.008(6)
C14 0.062(13) 0.043(8) 0.043(14) -0.012(8) 0.005(10) 0.009(8)
C15 0.024(4) 0.035(4) 0.013(8) 0.004(5) 0.010(4) -0.004(4)
C16 0.038(6) 0.047(6) 0.045(11) -0.003(6) -0.009(6) 0.007(5)
C17 0.065(10) 0.051(7) 0.040(13) 0.000(7) -0.013(9) 0.012(7)
C18 0.048(7) 0.046(7) 0.066(13) 0.025(7) 0.015(7) 0.004(5)
C19 0.043(8) 0.049(6) 0.044(11) 0.007(6) 0.024(8) 0.010(6)
C20 0.050(11) 0.051(6) 0.056(14) 0.007(7) 0.000(10) 0.014(6)
C21 0.035(7) 0.062(8) 0.021(9) 0.010(7) 0.000(6) -0.003(6)
C22 0.047(10) 0.068(10) 0.021(11) -0.005(7) 0.011(8) -0.011(7)
C23 0.061(11) 0.072(7) 0.063(14) -0.018(8) -0.015(10) -0.003(7)
C24 0.059(11) 0.076(7) 0.055(14) -0.021(7) -0.002(10) -0.008(6)
C25 0.054(11) 0.061(8) 0.067(16) -0.023(9) 0.001(10) -0.016(7)
C26 0.084(16) 0.042(8) 0.034(13) -0.017(8) -0.015(11) -0.007(8)
C27 0.060(14) 0.053(9) 0.049(15) -0.003(9) 0.012(11) 0.004(9)
C28 0.051(12) 0.041(5) 0.072(15) -0.009(6) -0.010(10) -0.005(5)
Au2 0.0350(4) 0.0353(3) 0.0245(4) 0.0030(3) -0.0023(3) 0.0000(3)
P2 0.037(2) 0.0293(17) 0.028(2) -0.0004(18) -0.0007(18) -0.0031(17)
C29 0.044(5) 0.031(6) 0.028(6) -0.002(5) 0.003(4) 0.003(5)
C30 0.047(6) 0.058(8) 0.018(9) 0.006(7) 0.005(5) -0.007(6)
C31 0.050(12) 0.068(10) 0.044(13) 0.007(10) 0.016(10) -0.011(9)
C32 0.072(14) 0.054(9) 0.039(13) 0.014(10) 0.022(10) 0.007(10)
C33 0.074(15) 0.041(8) 0.054(15) 0.001(8) 0.005(12) 0.010(9)
C34 0.035(10) 0.050(8) 0.031(6) -0.008(6) 0.000(5) 0.010(7)
C35 0.020(9) 0.031(7) 0.039(13) -0.013(7) 0.007(8) -0.008(6)
C36 0.044(11) 0.051(8) 0.025(12) 0.001(8) -0.006(9) 0.005(8)
C37 0.032(11) 0.037(7) 0.031(12) 0.009(7) -0.008(9) 0.008(7)
C38 0.031(11) 0.038(8) 0.072(16) 0.013(9) -0.016(11) 0.009(7)
C39 0.041(11) 0.030(7) 0.053(14) 0.010(8) -0.021(10) -0.007(7)
C40 0.032(11) 0.061(9) 0.016(11) 0.014(7) 0.003(8) -0.006(8)
C41 0.044(7) 0.029(4) 0.033(11) 0.007(5) -0.022(7) -0.004(3)
C42 0.050(9) 0.034(5) 0.021(10) 0.014(6) -0.002(8) 0.003(5)
C43 0.020(5) 0.062(4) 0.026(3) 0.004(4) -0.003(4) 0.013(4)
C44 0.035(10) 0.060(4) 0.031(6) 0.004(4) -0.004(6) 0.011(5)
C45 0.020(5) 0.062(4) 0.026(3) 0.004(4) -0.003(4) 0.013(4)
C46 0.064(12) 0.070(5) 0.057(9) 0.018(6) 0.014(8) 0.027(6)
C47 0.048(9) 0.073(6) 0.054(9) 0.028(6) 0.019(7) 0.015(6)
C48 0.048(9) 0.073(6) 0.054(9) 0.028(6) 0.019(7) 0.015(6)
C49 0.034(10) 0.062(6) 0.031(6) 0.011(5) -0.002(6) 0.002(6)
C50 0.029(10) 0.092(12) 0.023(10) 0.001(11) 0.005(7) 0.007(9)
C51 0.049(12) 0.100(13) 0.035(12) 0.002(12) 0.002(9) 0.018(11)
C52 0.100(18) 0.108(10) 0.026(13) 0.001(9) -0.027(12) -0.016(10)
C53 0.077(14) 0.104(10) 0.017(9) -0.001(7) 0.001(9) -0.013(9)
C54 0.127(18) 0.062(7) 0.028(9) -0.001(7) -0.021(10) -0.004(8)
C55 0.072(14) 0.055(7) 0.030(12) 0.001(7) 0.001(10) 0.004(8)
C56 0.051(12) 0.066(5) 0.025(9) 0.005(6) 0.001(8) 0.000(6)

loop_
_atom_type_symbol
_atom_type_description
_atom_type_scat_dispersion_real
_atom_type_scat_dispersion_imag
_atom_type_scat_source
C C 0.0033 0.0016 'International Tables Vol C Tables 4.2.6.8 and 6.1.1.4'
H H 0.0000 0.0000 'International Tables Vol C Tables 4.2.6.8 and 6.1.1.4'
Au Au -2.0133 8.8022 'International Tables Vol C Tables 4.2.6.8 and 6.1.1.4'
P P 0.1023 0.0942 'International Tables Vol C Tables 4.2.6.8 and 6.1.1.4'

loop_
_geom_angle_atom_site_label_1
_geom_angle_atom_site_label_2
_geom_angle_atom_site_label_3
_geom_angle
_geom_angle_site_symmetry_1
_geom_angle_site_symmetry_3
_geom_angle_publ_flag
C15 Au1 P1 176.2(4) . . ?
C7 P1 C13 104.1(6) . . ?
C7 P1 C1 106.9(7) . . ?
C13 P1 C1 101.0(6) . . ?
C7 P1 Au1 112.4(5) . . ?
C13 P1 Au1 114.8(5) . . ?
C1 P1 Au1 116.3(5) . . ?
C2 C1 C6 115.7(14) . . ?
C2 C1 P1 121.6(11) . . ?
C6 C1 P1 122.5(13) . . ?
C3 C2 C1 125.6(14) . . ?
C3 C2 H2 117.2 . . ?
C1 C2 H2 117.2 . . ?
C2 C3 C4 116.6(17) . . ?
C2 C3 H3 121.7 . . ?
C4 C3 H3 121.7 . . ?
C5 C4 C3 120.4(16) . . ?
C5 C4 H4 119.8 . . ?
C3 C4 H4 119.8 . . ?
C6 C5 C4 121.7(16) . . ?
C6 C5 H5 119.1 . . ?
C4 C5 H5 119.1 . . ?
C5 C6 C1 119.7(17) . . ?
C5 C6 H6 120.1 . . ?
C1 C6 H6 120.1 . . ?
C12 C7 C8 117.8(15) . . ?
C12 C7 P1 118.5(13) . . ?
C8 C7 P1 123.5(13) . . ?
C9 C8 C7 123.2(18) . . ?
C9 C8 H8 118.4 . . ?
C7 C8 H8 118.4 . . ?
C8 C9 C10 119.0(19) . . ?
C8 C9 H9 120.5 . . ?
C10 C9 H9 120.5 . . ?
C9 C10 C11 119.2(19) . . ?
C9 C10 H10 120.4 . . ?
C11 C10 H10 120.4 . . ?
C12 C11 C10 120(2) . . ?
C12 C11 H11 119.9 . . ?
C10 C11 H11 119.9 . . ?
C11 C12 C7 120.5(17) . . ?
C11 C12 H12 119.7 . . ?
C7 C12 H12 119.7 . . ?
C14 C13 P1 112.7(10) . . ?
C14 C13 H13A 109.1 . . ?
P1 C13 H13A 109.1 . . ?
C14 C13 H13B 109.1 . . ?
P1 C13 H13B 109.1 . . ?
H13A C13 H13B 107.8 . . ?
C13 C14 C14 111.5(16) . 3_566 ?
C13 C14 H14A 109.3 . . ?
C14 C14 H14A 109.3 3_566 . ?
C13 C14 H14B 109.3 . . ?
C14 C14 H14B 109.3 3_566 . ?
H14A C14 H14B 108.0 . . ?
C28 C15 C16 118.0(13) . . ?
C28 C15 Au1 119.4(10) . . ?
C16 C15 Au1 122.5(9) . . ?
C17 C16 C21 118.3(13) . . ?
C17 C16 C15 120.6(14) . . ?
C21 C16 C15 121.1(12) . . ?
C18 C17 C16 123.2(16) . . ?
C18 C17 H17 118.4 . . ?
C16 C17 H17 118.4 . . ?
C17 C18 C19 117.0(14) . . ?
C17 C18 H18 121.5 . . ?
C19 C18 H18 121.5 . . ?
C20 C19 C18 122.3(14) . . ?
C20 C19 H19 118.9 . . ?
C18 C19 H19 118.9 . . ?
C19 C20 C21 119.6(16) . . ?
C19 C20 H20 120.2 . . ?
C21 C20 H20 120.2 . . ?
C20 C21 C16 118.3(13) . . ?
C20 C21 C22 121.9(14) . . ?
C16 C21 C22 119.8(12) . . ?
C23 C22 C27 121.4(14) . . ?
C23 C22 C21 123.2(14) . . ?
C27 C22 C21 115.3(14) . . ?
C22 C23 C24 118.7(16) . . ?
C22 C23 H23 120.6 . . ?
C24 C23 H23 120.6 . . ?
C23 C24 C25 121.8(17) . . ?
C23 C24 H24 119.1 . . ?
C25 C24 H24 119.1 . . ?
C26 C25 C24 119.6(15) . . ?
C26 C25 H25 120.2 . . ?
C24 C25 H25 120.2 . . ?
C25 C26 C27 121.0(16) . . ?
C25 C26 H26 119.5 . . ?
C27 C26 H26 119.5 . . ?
C26 C27 C28 121.9(14) . . ?
C26 C27 C22 117.1(16) . . ?
C28 C27 C22 120.9(13) . . ?
C15 C28 C27 124.6(14) . . ?
C15 C28 H28 117.7 . . ?
C27 C28 H28 117.7 . . ?
C43 Au2 P2 179.3(4) . . ?
C35 P2 C29 106.7(7) . . ?
C35 P2 C41 104.7(6) . . ?
C29 P2 C41 105.5(7) . . ?
C35 P2 Au2 117.1(5) . . ?
C29 P2 Au2 112.9(5) . . ?
C41 P2 Au2 109.0(5) . . ?
C30 C29 C34 118.0(14) . . ?
C30 C29 P2 120.1(12) . . ?
C34 C29 P2 121.5(11) . . ?
C29 C30 C31 122.3(16) . . ?
C29 C30 H30 118.8 . . ?
C31 C30 H30 118.8 . . ?
C30 C31 C32 117.3(16) . . ?
C30 C31 H31 121.3 . . ?
C32 C31 H31 121.3 . . ?
C33 C32 C31 120.6(17) . . ?
C33 C32 H32 119.7 . . ?
C31 C32 H32 119.7 . . ?
C34 C33 C32 121.2(19) . . ?
C34 C33 H33 119.4 . . ?
C32 C33 H33 119.4 . . ?
C33 C34 C29 120.4(16) . . ?
C33 C34 H34 119.8 . . ?
C29 C34 H34 119.8 . . ?
C40 C35 C36 117.2(13) . . ?
C40 C35 P2 119.1(12) . . ?
C36 C35 P2 123.5(12) . . ?
C37 C36 C35 118.6(15) . . ?
C37 C36 H36 120.7 . . ?
C35 C36 H36 120.7 . . ?
C38 C37 C36 122.3(14) . . ?
C38 C37 H37 118.8 . . ?
C36 C37 H37 118.8 . . ?
C39 C38 C37 121.1(14) . . ?
C39 C38 H38 119.5 . . ?
C37 C38 H38 119.5 . . ?
C38 C39 C40 117.8(16) . . ?
C38 C39 H39 121.1 . . ?
C40 C39 H39 121.1 . . ?
C35 C40 C39 123.0(14) . . ?
C35 C40 H40 118.5 . . ?
C39 C40 H40 118.5 . . ?
C42 C41 P2 111.7(10) . . ?
C42 C41 H41A 109.3 . . ?
P2 C41 H41A 109.3 . . ?
C42 C41 H41B 109.3 . . ?
P2 C41 H41B 109.3 . . ?
H41A C41 H41B 107.9 . . ?
C42 C42 C41 111.6(15) 3_666 . ?
C42 C42 H42A 109.3 3_666 . ?
C41 C42 H42A 109.3 . . ?
C42 C42 H42B 109.3 3_666 . ?
C41 C42 H42B 109.3 . . ?
H42A C42 H42B 108.0 . . ?
C56 C43 C44 121.8(14) . . ?
C56 C43 Au2 121.9(12) . . ?
C44 C43 Au2 116.1(10) . . ?
C49 C44 C45 116.6(12) . . ?
C49 C44 C43 118.2(13) . . ?
C45 C44 C43 125.1(15) . . ?
C46 C45 C44 125.2(16) . . ?
C46 C45 H45 117.4 . . ?
C44 C45 H45 117.4 . . ?
C45 C46 C47 115.4(16) . . ?
C45 C46 H46 122.3 . . ?
C47 C46 H46 122.3 . . ?
C48 C47 C46 122.3(16) . . ?
C48 C47 H47 118.8 . . ?
C46 C47 H47 118.8 . . ?
C47 C48 C49 123.2(19) . . ?
C47 C48 H48 118.4 . . ?
C49 C48 H48 118.4 . . ?
C44 C49 C48 117.1(13) . . ?
C44 C49 C50 118.6(13) . . ?
C48 C49 C50 124.2(15) . . ?
C55 C50 C51 117.1(15) . . ?
C55 C50 C49 117.9(14) . . ?
C51 C50 C49 124.9(16) . . ?
C52 C51 C50 122.3(17) . . ?
C52 C51 H51 118.9 . . ?
C50 C51 H51 118.9 . . ?
C51 C52 C53 123.0(19) . . ?
C51 C52 H52 118.5 . . ?
C53 C52 H52 118.5 . . ?
C54 C53 C52 116.5(17) . . ?
C54 C53 H53 121.7 . . ?
C52 C53 H53 121.7 . . ?
C53 C54 C55 121.2(16) . . ?
C53 C54 H54 119.4 . . ?
C55 C54 H54 119.4 . . ?
C50 C55 C54 119.6(17) . . ?
C50 C55 C56 120.2(14) . . ?
C54 C55 C56 120.1(14) . . ?
C43 C56 C55 123.0(14) . . ?
C43 C56 H56 118.5 . . ?
C55 C56 H56 118.5 . . ?

loop_
_geom_bond_atom_site_label_1
_geom_bond_atom_site_label_2
_geom_bond_distance
_geom_bond_site_symmetry_2
_geom_bond_publ_flag
Au1 C15 2.071(13) . ?
Au1 P1 2.288(4) . ?
P1 C7 1.807(15) . ?
P1 C13 1.812(12) . ?
P1 C1 1.816(14) . ?
C1 C2 1.37(2) . ?
C1 C6 1.401(18) . ?
C2 C3 1.34(2) . ?
C2 H2 0.9500 . ?
C3 C4 1.38(2) . ?
C3 H3 0.9500 . ?
C4 C5 1.36(2) . ?
C4 H4 0.9500 . ?
C5 C6 1.352(19) . ?
C5 H5 0.9500 . ?
C6 H6 0.9500 . ?
C7 C12 1.370(19) . ?
C7 C8 1.376(18) . ?
C8 C9 1.35(2) . ?
C8 H8 0.9500 . ?
C9 C10 1.37(2) . ?
C9 H9 0.9500 . ?
C10 C11 1.40(2) . ?
C10 H10 0.9500 . ?
C11 C12 1.36(2) . ?
C11 H11 0.9500 . ?
C12 H12 0.9500 . ?
C13 C14 1.501(17) . ?
C13 H13A 0.9900 . ?
C13 H13B 0.9900 . ?
C14 C14 1.56(2) 3_566 ?
C14 H14A 0.9900 . ?
C14 H14B 0.9900 . ?
C15 C28 1.336(16) . ?
C15 C16 1.461(18) . ?
C16 C17 1.390(17) . ?
C16 C21 1.427(19) . ?
C17 C18 1.363(18) . ?
C17 H17 0.9500 . ?
C18 C19 1.39(2) . ?
C18 H18 0.9500 . ?
C19 C20 1.367(18) . ?
C19 H19 0.9500 . ?
C20 C21 1.414(17) . ?
C20 H20 0.9500 . ?
C21 C22 1.499(18) . ?
C22 C23 1.37(2) . ?
C22 C27 1.45(2) . ?
C23 C24 1.390(18) . ?
C23 H23 0.9500 . ?
C24 C25 1.41(2) . ?
C24 H24 0.9500 . ?
C25 C26 1.37(2) . ?
C25 H25 0.9500 . ?
C26 C27 1.420(18) . ?
C26 H26 0.9500 . ?
C27 C28 1.42(2) . ?
C28 H28 0.9500 . ?
Au2 C43 2.124(13) . ?
Au2 P2 2.282(4) . ?
P2 C35 1.794(14) . ?
P2 C29 1.813(15) . ?
P2 C41 1.838(11) . ?
C29 C30 1.374(19) . ?
C29 C34 1.409(19) . ?
C30 C31 1.391(19) . ?
C30 H30 0.9500 . ?
C31 C32 1.41(2) . ?
C31 H31 0.9500 . ?
C32 C33 1.36(2) . ?
C32 H32 0.9500 . ?
C33 C34 1.35(2) . ?
C33 H33 0.9500 . ?
C34 H34 0.9500 . ?
C35 C40 1.374(18) . ?
C35 C36 1.42(2) . ?
C36 C37 1.378(17) . ?
C36 H36 0.9500 . ?
C37 C38 1.354(19) . ?
C37 H37 0.9500 . ?
C38 C39 1.35(2) . ?
C38 H38 0.9500 . ?
C39 C40 1.406(17) . ?
C39 H39 0.9500 . ?
C40 H40 0.9500 . ?
C41 C42 1.533(16) . ?
C41 H41A 0.9900 . ?
C41 H41B 0.9900 . ?
C42 C42 1.52(2) 3_666 ?
C42 H42A 0.9900 . ?
C42 H42B 0.9900 . ?
C43 C56 1.264(13) . ?
C43 C44 1.473(17) . ?
C44 C49 1.40(2) . ?
C44 C45 1.415(18) . ?
C45 C46 1.360(17) . ?
C45 H45 0.9500 . ?
C46 C47 1.44(2) . ?
C46 H46 0.9500 . ?
C47 C48 1.26(2) . ?
C47 H47 0.9500 . ?
C48 C49 1.467(18) . ?
C48 H48 0.9500 . ?
C49 C50 1.504(14) . ?
C50 C55 1.376(19) . ?
C50 C51 1.38(2) . ?
C51 C52 1.31(2) . ?
C51 H51 0.9500 . ?
C52 C53 1.39(2) . ?
C52 H52 0.9500 . ?
C53 C54 1.35(2) . ?
C53 H53 0.9500 . ?
C54 C55 1.43(2) . ?
C54 H54 0.9500 . ?
C55 C56 1.43(2) . ?
C56 H56 0.9500 . ?

loop_
_geom_torsion_atom_site_label_1
_geom_torsion_atom_site_label_2
_geom_torsion_atom_site_label_3
_geom_torsion_atom_site_label_4
_geom_torsion
_geom_torsion_site_symmetry_1
_geom_torsion_site_symmetry_2
_geom_torsion_site_symmetry_3
_geom_torsion_site_symmetry_4
_geom_torsion_publ_flag
C7 P1 C1 C2 -161.5(13) . . . . ?
C13 P1 C1 C2 -53.0(14) . . . . ?
Au1 P1 C1 C2 72.0(14) . . . . ?
C7 P1 C1 C6 24.2(13) . . . . ?
C13 P1 C1 C6 132.7(12) . . . . ?
Au1 P1 C1 C6 -102.3(12) . . . . ?
C6 C1 C2 C3 -2(3) . . . . ?
P1 C1 C2 C3 -177.1(12) . . . . ?
C1 C2 C3 C4 -2(3) . . . . ?
C2 C3 C4 C5 5(2) . . . . ?
C3 C4 C5 C6 -4(3) . . . . ?
C4 C5 C6 C1 -2(2) . . . . ?
C2 C1 C6 C5 4(2) . . . . ?
P1 C1 C6 C5 179.0(11) . . . . ?
C13 P1 C7 C12 122.8(11) . . . . ?
C1 P1 C7 C12 -130.8(11) . . . . ?
Au1 P1 C7 C12 -2.0(11) . . . . ?
C13 P1 C7 C8 -52.4(12) . . . . ?
C1 P1 C7 C8 54.0(12) . . . . ?
Au1 P1 C7 C8 -177.2(10) . . . . ?
C12 C7 C8 C9 1(2) . . . . ?
P1 C7 C8 C9 176.4(11) . . . . ?
C7 C8 C9 C10 -1(2) . . . . ?
C8 C9 C10 C11 0(2) . . . . ?
C9 C10 C11 C12 0(2) . . . . ?
C10 C11 C12 C7 0(2) . . . . ?
C8 C7 C12 C11 -1(2) . . . . ?
P1 C7 C12 C11 -176.1(12) . . . . ?
C7 P1 C13 C14 -56.6(12) . . . . ?
C1 P1 C13 C14 -167.3(11) . . . . ?
Au1 P1 C13 C14 66.6(12) . . . . ?
P1 C13 C14 C14 174.7(14) . . . 3_566 ?
C28 C15 C16 C17 179.1(16) . . . . ?
Au1 C15 C16 C17 2(2) . . . . ?
C28 C15 C16 C21 -3(2) . . . . ?
Au1 C15 C16 C21 -179.9(12) . . . . ?
C21 C16 C17 C18 3(3) . . . . ?
C15 C16 C17 C18 -178.8(16) . . . . ?
C16 C17 C18 C19 -11(3) . . . . ?
C17 C18 C19 C20 14(3) . . . . ?
C18 C19 C20 C21 -9(3) . . . . ?
C19 C20 C21 C16 1(2) . . . . ?
C19 C20 C21 C22 178.2(15) . . . . ?
C17 C16 C21 C20 3(2) . . . . ?
C15 C16 C21 C20 -175.8(14) . . . . ?
C17 C16 C21 C22 -175.1(14) . . . . ?
C15 C16 C21 C22 7(2) . . . . ?
C20 C21 C22 C23 -7(3) . . . . ?
C16 C21 C22 C23 170.7(17) . . . . ?
C20 C21 C22 C27 176.7(15) . . . . ?
C16 C21 C22 C27 -6(2) . . . . ?
C27 C22 C23 C24 -5(3) . . . . ?
C21 C22 C23 C24 178.4(15) . . . . ?
C22 C23 C24 C25 4(3) . . . . ?
C23 C24 C25 C26 -2(3) . . . . ?
C24 C25 C26 C27 2(3) . . . . ?
C25 C26 C27 C28 176.6(19) . . . . ?
C25 C26 C27 C22 -4(3) . . . . ?
C23 C22 C27 C26 5(3) . . . . ?
C21 C22 C27 C26 -178.0(14) . . . . ?
C23 C22 C27 C28 -175.1(18) . . . . ?
C21 C22 C27 C28 1(2) . . . . ?
C16 C15 C28 C27 -2(3) . . . . ?
Au1 C15 C28 C27 175.3(15) . . . . ?
C26 C27 C28 C15 -178.0(16) . . . . ?
C22 C27 C28 C15 2(3) . . . . ?
C35 P2 C29 C30 107.3(11) . . . . ?
C41 P2 C29 C30 -141.7(10) . . . . ?
Au2 P2 C29 C30 -22.8(11) . . . . ?
C35 P2 C29 C34 -65.2(11) . . . . ?
C41 P2 C29 C34 45.8(12) . . . . ?
Au2 P2 C29 C34 164.7(9) . . . . ?
C34 C29 C30 C31 -4(2) . . . . ?
P2 C29 C30 C31 -176.6(10) . . . . ?
C29 C30 C31 C32 0(2) . . . . ?
C30 C31 C32 C33 3(2) . . . . ?
C31 C32 C33 C34 -2(2) . . . . ?
C32 C33 C34 C29 -2(2) . . . . ?
C30 C29 C34 C33 5.0(19) . . . . ?
P2 C29 C34 C33 177.7(10) . . . . ?
C29 P2 C35 C40 177.6(11) . . . . ?
C41 P2 C35 C40 66.1(13) . . . . ?
Au2 P2 C35 C40 -54.7(12) . . . . ?
C29 P2 C35 C36 -6.9(14) . . . . ?
C41 P2 C35 C36 -118.4(13) . . . . ?
Au2 P2 C35 C36 120.8(12) . . . . ?
C40 C35 C36 C37 -2(2) . . . . ?
P2 C35 C36 C37 -177.5(11) . . . . ?
C35 C36 C37 C38 2(2) . . . . ?
C36 C37 C38 C39 -1(2) . . . . ?
C37 C38 C39 C40 1(2) . . . . ?
C36 C35 C40 C39 2(2) . . . . ?
P2 C35 C40 C39 177.3(11) . . . . ?
C38 C39 C40 C35 -1(2) . . . . ?
C35 P2 C41 C42 177.6(12) . . . . ?
C29 P2 C41 C42 65.2(12) . . . . ?
Au2 P2 C41 C42 -56.3(12) . . . . ?
P2 C41 C42 C42 178.6(14) . . . 3_666 ?
C56 C43 C44 C49 3(2) . . . . ?
Au2 C43 C44 C49 176.9(12) . . . . ?
C56 C43 C44 C45 -175.4(16) . . . . ?
Au2 C43 C44 C45 -1.0(19) . . . . ?
C49 C44 C45 C46 2(2) . . . . ?
C43 C44 C45 C46 179.5(15) . . . . ?
C44 C45 C46 C47 -3(2) . . . . ?
C45 C46 C47 C48 4(3) . . . . ?
C46 C47 C48 C49 -3(3) . . . . ?
C45 C44 C49 C48 0(2) . . . . ?
C43 C44 C49 C48 -178.2(13) . . . . ?
C45 C44 C49 C50 175.9(13) . . . . ?
C43 C44 C49 C50 -2(2) . . . . ?
C47 C48 C49 C44 1(2) . . . . ?
C47 C48 C49 C50 -174.7(16) . . . . ?
C44 C49 C50 C55 4(2) . . . . ?
C48 C49 C50 C55 180.0(16) . . . . ?
C44 C49 C50 C51 -179.2(15) . . . . ?
C48 C49 C50 C51 -3(2) . . . . ?
C55 C50 C51 C52 -3(3) . . . . ?
C49 C50 C51 C52 -180.0(17) . . . . ?
C50 C51 C52 C53 6(3) . . . . ?
C51 C52 C53 C54 -7(3) . . . . ?
C52 C53 C54 C55 5(3) . . . . ?
C51 C50 C55 C54 1(2) . . . . ?
C49 C50 C55 C54 178.2(16) . . . . ?
C51 C50 C55 C56 176.8(16) . . . . ?
C49 C50 C55 C56 -6(2) . . . . ?
C53 C54 C55 C50 -2(3) . . . . ?
C53 C54 C55 C56 -177.6(18) . . . . ?
C44 C43 C56 C55 -5(2) . . . . ?
Au2 C43 C56 C55 -178.8(13) . . . . ?
C50 C55 C56 C43 7(3) . . . . ?
C54 C55 C56 C43 -177.6(17) . . . . ?
